data_4072301
loop_
_publ_author_name
'Rankin, Matthew A.'
'Schatte, Gabriele'
'McDonald, Robert'
'Stradiotto, Mark'

_publ_section_title
;
 Indenyl Hemilability: Unveiling a Masked (\h5-C5Me5)Ru(\k2-P,Carbene)
 Zwitterion Via Facile and Reversible Ru&#x2212;C(sp3) Bond Cleavage
;
_journal_issue 23
_journal_name_full Organometallics
_journal_page_first 6286
_journal_paper_doi 10.1021/om800740z
_journal_volume 27
_journal_year 2008
_chemical_formula_moiety 'C39 H49 N P2 Ru, 2.5 (C6 H6)'
_chemical_formula_sum 'C54 H64 N P2 Ru'
_chemical_formula_weight 890.07
_chemical_name_systematic
; 
 ? 
;
_space_group_IT_number 2
_symmetry_cell_setting triclinic
_symmetry_space_group_name_Hall '-P 1'
_symmetry_space_group_name_H-M 'P -1'
_atom_sites_solution_hydrogens geom
_atom_sites_solution_primary direct
_atom_sites_solution_secondary difmap
_audit_creation_method 'manual editing of SHELXL template'
_cell_angle_alpha 74.415(3)
_cell_angle_beta 71.476(5)
_cell_angle_gamma 70.052(4)
_cell_formula_units_Z 2
_cell_length_a 12.9030(16)
_cell_length_b 12.9220(10)
_cell_length_c 15.8990(12)
_cell_measurement_reflns_used 11824
_cell_measurement_temperature 173(2)
_cell_measurement_theta_max 27.48
_cell_measurement_theta_min 1.00
_cell_volume 2324.2(4)
_computing_cell_refinement 'HKL DENZO and SCALEPACK, Bruker AXS/Nonius'
_computing_data_collection 'COLLECT, Bruker AXS/Nonius'
_computing_data_reduction 'HKL DENZO and SCALEPACK, Bruker AXS/Nonius'
_computing_molecular_graphics ' Cameron (WinGX v1.70-01), Ortep (SHELXTL-NT v6.14, Bruker AXS)'
_computing_publication_material 'WinGX v1.70.01 (L. J. Farrugia)'
_computing_structure_refinement 'SHELXL-97 (Sheldrick, 1997)'
_computing_structure_solution ' SIR-97 (A. Altomare, G. Cascarano, C. Giacovazzo et al., 1999)'
_diffrn_ambient_temperature 173(2)
_diffrn_measured_fraction_theta_full 0.993
_diffrn_measured_fraction_theta_max 0.993
_diffrn_measurement_device '95mm CCD camera on \k-goniostat'
_diffrn_measurement_device_type 'KappaCCD (BruKer AXS-Nonius, FR540C)'
_diffrn_measurement_method 'CCD rotation images, thick slices'
_diffrn_radiation_monochromator 'horizonally mounted graphite crystal'
_diffrn_radiation_source 'Nonius FR590D, fine-focus sealed tube'
_diffrn_radiation_type MoK\a
_diffrn_radiation_wavelength 0.71073
_diffrn_reflns_av_R_equivalents 0.0532
_diffrn_reflns_av_sigmaI/netI 0.0648
_diffrn_reflns_limit_h_max 17
_diffrn_reflns_limit_h_min -16
_diffrn_reflns_limit_k_max 17
_diffrn_reflns_limit_k_min -17
_diffrn_reflns_limit_l_max 20
_diffrn_reflns_limit_l_min -20
_diffrn_reflns_number 19505
_diffrn_reflns_theta_full 28.19
_diffrn_reflns_theta_max 28.19
_diffrn_reflns_theta_min 2.03
_diffrn_standards_decay_% 'no decay'
_exptl_absorpt_coefficient_mu 0.442
_exptl_absorpt_correction_T_max 0.9167
_exptl_absorpt_correction_T_min 0.9167
_exptl_absorpt_correction_type multi-scan
_exptl_absorpt_process_details 'HKL Scalepack (Otwinowski & Minor 1997)'
_exptl_crystal_colour 'light yellow'
_exptl_crystal_density_diffrn 1.272
_exptl_crystal_density_method 'not measured'
_exptl_crystal_description block
_exptl_crystal_F_000 938
_exptl_crystal_size_max 0.20
_exptl_crystal_size_mid 0.20
_exptl_crystal_size_min 0.20
_refine_diff_density_max 0.611
_refine_diff_density_min -1.106
_refine_diff_density_rms 0.094
_refine_ls_extinction_method none
_refine_ls_goodness_of_fit_ref 1.021
_refine_ls_hydrogen_treatment mixed
_refine_ls_matrix_type full
_refine_ls_number_parameters 536
_refine_ls_number_reflns 11368
_refine_ls_number_restraints 0
_refine_ls_restrained_S_all 1.021
_refine_ls_R_factor_all 0.0555
_refine_ls_R_factor_gt 0.0413
_refine_ls_shift/su_max 0.002
_refine_ls_shift/su_mean 0.000
_refine_ls_structure_factor_coef Fsqd
_refine_ls_weighting_details 'calc w=1/[\s^2^(Fo^2^)+(0.0170P)^2^+3.6208P] where P=(Fo^2^+2Fc^2^)/3'
_refine_ls_weighting_scheme calc
_refine_ls_wR_factor_gt 0.0842
_refine_ls_wR_factor_ref 0.0906
_reflns_number_gt 9493
_reflns_number_total 11368
_reflns_threshold_expression >2sigma(I)
_cod_data_source_file om800740z_si_001.cif
_cod_data_source_block damsmr0601
_cod_database_code 4072301

loop_
_symmetry_equiv_pos_as_xyz
'x, y, z'
'-x, -y, -z'

loop_
_atom_site_label
_atom_site_type_symbol
_atom_site_fract_x
_atom_site_fract_y
_atom_site_fract_z
_atom_site_U_iso_or_equiv
_atom_site_adp_type
_atom_site_occupancy
_atom_site_symmetry_multiplicity
_atom_site_calc_flag
_atom_site_refinement_flags
Ru1 Ru 0.368778(14) 0.232399(15) 0.232766(12) 0.00855(5) Uani 1 1 d .
P1 P 0.25939(5) 0.10864(5) 0.26454(4) 0.01114(12) Uani 1 1 d .
P2 P 0.26070(5) 0.32773(5) 0.13149(4) 0.00985(11) Uani 1 1 d .
N51 N 0.14159(17) 0.36698(19) 0.33700(15) 0.0195(4) Uani 1 1 d .
H5A H 0.106(3) 0.362(2) 0.301(2) 0.023 Uiso 1 1 d .
C1 C 0.02023(19) 0.3442(2) 0.15704(17) 0.0155(5) Uani 1 1 d .
H1 H -0.0029 0.4157 0.1214 0.019 Uiso 1 1 calc .
C2 C 0.12817(19) 0.29189(19) 0.17346(16) 0.0124(4) Uani 1 1 d .
C3 C 0.13131(18) 0.18548(19) 0.23044(16) 0.0123(4) Uani 1 1 d .
C3A C 0.02015(19) 0.1712(2) 0.24990(16) 0.0143(5) Uani 1 1 d .
C4 C -0.0297(2) 0.0845(2) 0.30073(18) 0.0202(5) Uani 1 1 d .
H4 H 0.0129 0.0194 0.3329 0.024 Uiso 1 1 calc .
C5 C -0.1407(2) 0.0951(2) 0.30323(18) 0.0245(6) Uani 1 1 d .
H5 H -0.1738 0.0365 0.3372 0.029 Uiso 1 1 calc .
C6 C -0.2057(2) 0.1903(3) 0.25680(19) 0.0261(6) Uani 1 1 d .
H6 H -0.2812 0.1944 0.2585 0.031 Uiso 1 1 calc .
C7 C -0.1615(2) 0.2777(2) 0.20896(18) 0.0221(6) Uani 1 1 d .
H7 H -0.2072 0.3430 0.1795 0.026 Uiso 1 1 calc .
C7A C -0.04793(19) 0.2707(2) 0.20350(16) 0.0147(5) Uani 1 1 d .
C10 C 0.55789(18) 0.1775(2) 0.15269(17) 0.0147(5) Uani 1 1 d .
C11 C 0.52904(18) 0.2902(2) 0.16742(17) 0.0144(5) Uani 1 1 d .
C12 C 0.50020(18) 0.2871(2) 0.26159(16) 0.0135(5) Uani 1 1 d .
C13 C 0.50848(19) 0.1740(2) 0.30663(16) 0.0151(5) Uani 1 1 d .
C14 C 0.54541(19) 0.1069(2) 0.23823(17) 0.0154(5) Uani 1 1 d .
C15 C 0.6136(2) 0.1405(2) 0.06307(18) 0.0250(6) Uani 1 1 d .
H15A H 0.6904 0.1503 0.0409 0.030 Uiso 1 1 calc R
H15B H 0.5684 0.1857 0.0199 0.030 Uiso 1 1 calc R
H15C H 0.6185 0.0614 0.0699 0.030 Uiso 1 1 calc R
C16 C 0.5527(2) 0.3888(2) 0.09692(19) 0.0219(5) Uani 1 1 d .
H16A H 0.4814 0.4485 0.0956 0.026 Uiso 1 1 calc R
H16B H 0.5862 0.3661 0.0378 0.026 Uiso 1 1 calc R
H16C H 0.6060 0.4163 0.1113 0.026 Uiso 1 1 calc R
C17 C 0.4822(2) 0.3837(2) 0.3051(2) 0.0251(6) Uani 1 1 d .
H17A H 0.5558 0.3866 0.3082 0.030 Uiso 1 1 calc R
H17B H 0.4328 0.3739 0.3662 0.030 Uiso 1 1 calc R
H17C H 0.4463 0.4536 0.2693 0.030 Uiso 1 1 calc R
C18 C 0.5064(2) 0.1321(3) 0.40463(19) 0.0281(6) Uani 1 1 d .
H18A H 0.5671 0.1495 0.4180 0.034 Uiso 1 1 calc R
H18B H 0.5181 0.0509 0.4185 0.034 Uiso 1 1 calc R
H18C H 0.4325 0.1686 0.4414 0.034 Uiso 1 1 calc R
C19 C 0.5858(2) -0.0184(2) 0.2534(2) 0.0263(6) Uani 1 1 d .
H19A H 0.5729 -0.0451 0.2065 0.032 Uiso 1 1 calc R
H19B H 0.5435 -0.0488 0.3127 0.032 Uiso 1 1 calc R
H19C H 0.6672 -0.0432 0.2510 0.032 Uiso 1 1 calc R
C21 C 0.2116(2) 0.0382(2) 0.38320(17) 0.0189(5) Uani 1 1 d .
H21 H 0.1669 -0.0105 0.3814 0.023 Uiso 1 1 calc R
C22 C 0.3114(3) -0.0388(3) 0.4219(2) 0.0331(7) Uani 1 1 d .
H22A H 0.3600 0.0050 0.4222 0.040 Uiso 1 1 calc R
H22B H 0.3558 -0.0964 0.3848 0.040 Uiso 1 1 calc R
H22C H 0.2824 -0.0746 0.4838 0.040 Uiso 1 1 calc R
C23 C 0.1331(3) 0.1180(3) 0.4465(2) 0.0356(7) Uani 1 1 d .
H23A H 0.1019 0.0752 0.5045 0.043 Uiso 1 1 calc R
H23B H 0.0707 0.1685 0.4200 0.043 Uiso 1 1 calc R
H23C H 0.1759 0.1619 0.4558 0.043 Uiso 1 1 calc R
C24 C 0.3283(2) -0.01512(19) 0.20751(18) 0.0175(5) Uani 1 1 d .
H24 H 0.3924 -0.0636 0.2352 0.021 Uiso 1 1 calc R
C25 C 0.3800(3) 0.0184(2) 0.10747(19) 0.0274(6) Uani 1 1 d .
H25A H 0.4310 -0.0483 0.0828 0.033 Uiso 1 1 calc R
H25B H 0.4233 0.0713 0.0993 0.033 Uiso 1 1 calc R
H25C H 0.3191 0.0540 0.0759 0.033 Uiso 1 1 calc R
C26 C 0.2507(3) -0.0873(2) 0.2188(2) 0.0351(7) Uani 1 1 d .
H26A H 0.1857 -0.0422 0.1935 0.042 Uiso 1 1 calc R
H26B H 0.2232 -0.1157 0.2830 0.042 Uiso 1 1 calc R
H26C H 0.2934 -0.1504 0.1871 0.042 Uiso 1 1 calc R
C31 C 0.22062(18) 0.48217(19) 0.11022(16) 0.0129(4) Uani 1 1 d .
C32 C 0.2469(2) 0.5393(2) 0.15974(17) 0.0175(5) Uani 1 1 d .
H32 H 0.2880 0.4984 0.2040 0.021 Uiso 1 1 calc .
C33 C 0.2133(2) 0.6560(2) 0.1451(2) 0.0239(6) Uani 1 1 d .
H33 H 0.2324 0.6942 0.1788 0.029 Uiso 1 1 calc .
C34 C 0.1522(2) 0.7163(2) 0.0813(2) 0.0243(6) Uani 1 1 d .
H34 H 0.1286 0.7958 0.0719 0.029 Uiso 1 1 calc .
C35 C 0.1259(2) 0.6606(2) 0.03163(18) 0.0218(5) Uani 1 1 d .
H35 H 0.0839 0.7019 -0.0120 0.026 Uiso 1 1 calc .
C36 C 0.1603(2) 0.5446(2) 0.04512(17) 0.0178(5) Uani 1 1 d .
H36 H 0.1427 0.5070 0.0099 0.021 Uiso 1 1 calc .
C41 C 0.3081(2) 0.30687(19) 0.01342(16) 0.0142(5) Uani 1 1 d .
C42 C 0.4041(2) 0.3375(2) -0.04331(18) 0.0216(5) Uani 1 1 d .
H42 H 0.4448 0.3679 -0.0204 0.026 Uiso 1 1 calc .
C43 C 0.4413(3) 0.3245(2) -0.13278(19) 0.0291(6) Uani 1 1 d .
H43 H 0.5075 0.3450 -0.1704 0.035 Uiso 1 1 calc .
C44 C 0.3824(3) 0.2818(3) -0.16711(19) 0.0328(7) Uani 1 1 d .
H44 H 0.4080 0.2725 -0.2283 0.039 Uiso 1 1 calc .
C45 C 0.2861(3) 0.2525(3) -0.1124(2) 0.0311(7) Uani 1 1 d .
H45 H 0.2448 0.2239 -0.1363 0.037 Uiso 1 1 calc .
C46 C 0.2492(2) 0.2647(2) -0.02248(19) 0.0232(6) Uani 1 1 d .
H46 H 0.1829 0.2439 0.0148 0.028 Uiso 1 1 calc .
C51 C 0.2510(2) 0.3161(2) 0.32280(16) 0.0141(5) Uani 1 1 d .
H51 H 0.2814 0.3210 0.3683 0.017 Uiso 1 1 calc .
C52 C 0.0750(2) 0.4306(3) 0.4091(2) 0.0338(7) Uani 1 1 d .
H52A H 0.1201 0.4166 0.4524 0.041 Uiso 1 1 calc R
H52B H 0.0055 0.4073 0.4398 0.041 Uiso 1 1 calc R
H52C H 0.0547 0.5106 0.3835 0.041 Uiso 1 1 calc R
C61 C 0.0902(3) 0.3742(4) 0.7414(3) 0.0583(11) Uani 1 1 d .
H61 H 0.0322 0.3973 0.7925 0.070 Uiso 1 1 calc .
C62 C 0.1001(4) 0.2783(4) 0.7162(3) 0.0657(12) Uani 1 1 d .
H62 H 0.0488 0.2350 0.7495 0.079 Uiso 1 1 calc .
C63 C 0.1844(5) 0.2437(4) 0.6427(4) 0.0767(16) Uani 1 1 d .
H63 H 0.1921 0.1767 0.6243 0.092 Uiso 1 1 calc .
C64 C 0.2587(5) 0.3096(4) 0.5954(3) 0.0770(16) Uani 1 1 d .
H64 H 0.3182 0.2868 0.5448 0.092 Uiso 1 1 calc .
C65 C 0.2459(3) 0.4056(4) 0.6214(3) 0.0598(11) Uani 1 1 d .
H65 H 0.2957 0.4506 0.5885 0.072 Uiso 1 1 calc .
C66 C 0.1626(3) 0.4377(3) 0.6940(3) 0.0506(9) Uani 1 1 d .
H66 H 0.1545 0.5050 0.7121 0.061 Uiso 1 1 calc .
C71 C 0.1900(4) 0.6925(3) 0.4491(3) 0.0588(11) Uani 1 1 d .
H71 H 0.1178 0.7105 0.4369 0.071 Uiso 1 1 calc .
C72 C 0.2886(4) 0.6478(3) 0.3875(3) 0.0558(11) Uani 1 1 d .
H72 H 0.2837 0.6340 0.3333 0.067 Uiso 1 1 calc .
C73 C 0.3925(3) 0.6234(3) 0.4042(2) 0.0468(9) Uani 1 1 d .
H73 H 0.4598 0.5939 0.3613 0.056 Uiso 1 1 calc .
C74 C 0.3998(3) 0.6417(3) 0.4830(3) 0.0430(8) Uani 1 1 d .
H74 H 0.4719 0.6249 0.4950 0.052 Uiso 1 1 calc .
C75 C 0.3019(3) 0.6844(3) 0.5444(3) 0.0474(9) Uani 1 1 d .
H75 H 0.3068 0.6959 0.5994 0.057 Uiso 1 1 calc .
C76 C 0.1980(3) 0.7104(3) 0.5278(3) 0.0508(10) Uani 1 1 d .
H76 H 0.1311 0.7410 0.5706 0.061 Uiso 1 1 calc .
C81 C 1.0046(3) 0.0461(3) 0.0670(2) 0.0346(7) Uani 1 1 d .
H81 H 1.0081 0.0782 0.1129 0.042 Uiso 1 1 calc .
C82 C 0.9166(3) 0.0019(3) 0.0798(2) 0.0372(7) Uani 1 1 d .
H82 H 0.8590 0.0029 0.1347 0.045 Uiso 1 1 calc .
C83 C 0.9123(3) -0.0435(2) 0.0128(2) 0.0358(7) Uani 1 1 d .
H83 H 0.8512 -0.0736 0.0215 0.043 Uiso 1 1 calc .

loop_
_atom_site_aniso_label
_atom_site_aniso_U_11
_atom_site_aniso_U_22
_atom_site_aniso_U_33
_atom_site_aniso_U_23
_atom_site_aniso_U_13
_atom_site_aniso_U_12
Ru1 0.00764(8) 0.00922(9) 0.00913(9) -0.00152(6) -0.00292(6) -0.00213(6)
P1 0.0115(3) 0.0108(3) 0.0120(3) 0.0004(2) -0.0045(2) -0.0046(2)
P2 0.0102(2) 0.0093(3) 0.0107(3) -0.0012(2) -0.0041(2) -0.0026(2)
N51 0.0142(10) 0.0262(12) 0.0165(11) -0.0097(9) -0.0014(8) -0.0015(9)
C1 0.0141(11) 0.0166(11) 0.0158(12) -0.0029(9) -0.0058(9) -0.0022(9)
C2 0.0113(10) 0.0136(11) 0.0140(12) -0.0030(9) -0.0060(8) -0.0026(9)
C3 0.0104(10) 0.0138(11) 0.0135(11) -0.0019(9) -0.0025(8) -0.0054(9)
C3A 0.0119(10) 0.0200(12) 0.0135(12) -0.0059(9) -0.0035(9) -0.0051(9)
C4 0.0187(12) 0.0272(14) 0.0177(13) -0.0042(11) -0.0024(10) -0.0122(11)
C5 0.0207(12) 0.0381(16) 0.0187(14) -0.0068(12) 0.0028(10) -0.0192(12)
C6 0.0117(11) 0.0470(18) 0.0261(15) -0.0146(13) -0.0009(10) -0.0136(12)
C7 0.0113(11) 0.0356(15) 0.0208(14) -0.0114(12) -0.0052(10) -0.0025(10)
C7A 0.0104(10) 0.0230(12) 0.0117(11) -0.0064(10) -0.0028(8) -0.0033(9)
C10 0.0089(10) 0.0164(11) 0.0178(12) -0.0036(10) -0.0020(9) -0.0033(9)
C11 0.0090(10) 0.0167(11) 0.0181(12) -0.0016(9) -0.0034(9) -0.0054(9)
C12 0.0098(10) 0.0182(11) 0.0163(12) -0.0043(9) -0.0057(9) -0.0055(9)
C13 0.0099(10) 0.0218(12) 0.0156(12) -0.0011(10) -0.0086(9) -0.0038(9)
C14 0.0090(10) 0.0160(11) 0.0198(13) -0.0021(10) -0.0045(9) -0.0018(9)
C15 0.0203(12) 0.0301(15) 0.0201(14) -0.0097(12) 0.0013(10) -0.0033(11)
C16 0.0183(12) 0.0223(13) 0.0251(14) 0.0020(11) -0.0051(10) -0.0108(10)
C17 0.0232(13) 0.0275(14) 0.0328(16) -0.0117(12) -0.0112(11) -0.0085(11)
C18 0.0280(14) 0.0394(17) 0.0193(14) 0.0030(12) -0.0127(11) -0.0125(13)
C19 0.0176(12) 0.0173(13) 0.0377(17) -0.0005(12) -0.0067(11) -0.0007(10)
C21 0.0207(12) 0.0213(12) 0.0158(12) 0.0059(10) -0.0059(10) -0.0130(10)
C22 0.0311(15) 0.0372(17) 0.0236(15) 0.0139(13) -0.0131(12) -0.0095(13)
C23 0.0396(17) 0.0374(17) 0.0172(15) 0.0015(13) 0.0004(12) -0.0074(14)
C24 0.0176(11) 0.0112(11) 0.0241(14) -0.0023(10) -0.0078(10) -0.0030(9)
C25 0.0379(15) 0.0233(14) 0.0231(15) -0.0095(12) -0.0035(12) -0.0107(12)
C26 0.0361(16) 0.0219(14) 0.053(2) -0.0147(14) -0.0039(15) -0.0154(13)
C31 0.0112(10) 0.0111(10) 0.0141(12) 0.0003(9) -0.0027(8) -0.0025(8)
C32 0.0193(11) 0.0135(11) 0.0193(13) -0.0002(10) -0.0062(10) -0.0050(9)
C33 0.0309(14) 0.0146(12) 0.0288(15) -0.0054(11) -0.0084(12) -0.0076(11)
C34 0.0266(13) 0.0093(11) 0.0292(15) -0.0010(11) -0.0029(11) -0.0012(10)
C35 0.0207(12) 0.0156(12) 0.0210(14) 0.0023(10) -0.0054(10) 0.0007(10)
C36 0.0205(12) 0.0134(11) 0.0171(13) -0.0010(10) -0.0061(10) -0.0018(9)
C41 0.0192(11) 0.0110(10) 0.0112(11) -0.0011(9) -0.0054(9) -0.0020(9)
C42 0.0265(13) 0.0222(13) 0.0165(13) -0.0037(10) -0.0018(10) -0.0105(11)
C43 0.0374(16) 0.0277(15) 0.0164(14) -0.0009(11) 0.0033(11) -0.0134(13)
C44 0.0532(19) 0.0299(15) 0.0120(14) -0.0071(12) -0.0066(13) -0.0062(14)
C45 0.0443(17) 0.0337(16) 0.0238(15) -0.0120(13) -0.0149(13) -0.0102(14)
C46 0.0270(13) 0.0254(14) 0.0216(14) -0.0067(11) -0.0081(11) -0.0088(11)
C51 0.0162(11) 0.0177(11) 0.0083(11) -0.0030(9) -0.0030(9) -0.0042(9)
C52 0.0233(14) 0.0450(19) 0.0286(17) -0.0247(14) 0.0023(12) 0.0016(13)
C61 0.047(2) 0.064(3) 0.043(2) -0.004(2) -0.0036(18) -0.001(2)
C62 0.058(3) 0.063(3) 0.069(3) 0.014(2) -0.025(2) -0.020(2)
C63 0.128(5) 0.037(2) 0.074(4) -0.007(2) -0.059(3) -0.004(3)
C64 0.091(4) 0.064(3) 0.039(3) -0.014(2) 0.004(2) 0.010(3)
C65 0.045(2) 0.056(3) 0.058(3) -0.002(2) 0.0002(19) -0.0079(19)
C66 0.045(2) 0.055(2) 0.047(2) -0.0149(19) -0.0131(17) -0.0021(18)
C71 0.053(2) 0.048(2) 0.079(3) 0.003(2) -0.036(2) -0.0118(19)
C72 0.090(3) 0.048(2) 0.033(2) -0.0025(17) -0.030(2) -0.015(2)
C73 0.062(2) 0.0350(18) 0.036(2) -0.0134(16) -0.0005(17) -0.0089(17)
C74 0.0453(19) 0.0334(18) 0.051(2) -0.0151(16) -0.0112(17) -0.0067(15)
C75 0.061(2) 0.045(2) 0.037(2) -0.0165(17) -0.0084(17) -0.0118(18)
C76 0.046(2) 0.046(2) 0.048(2) -0.0150(18) 0.0026(17) -0.0061(17)
C81 0.0459(18) 0.0263(15) 0.0352(18) -0.0165(13) -0.0256(15) 0.0083(13)
C82 0.0366(17) 0.0326(17) 0.0304(17) -0.0062(14) -0.0004(13) -0.0016(14)
C83 0.0305(15) 0.0240(15) 0.057(2) -0.0075(15) -0.0177(15) -0.0059(13)

loop_
_atom_type_symbol
_atom_type_description
_atom_type_scat_dispersion_real
_atom_type_scat_dispersion_imag
_atom_type_scat_source
C C 0.0033 0.0016 'International Tables Vol C Tables 4.2.6.8 and 6.1.1.4'
H H 0.0000 0.0000 'International Tables Vol C Tables 4.2.6.8 and 6.1.1.4'
N N 0.0061 0.0033 'International Tables Vol C Tables 4.2.6.8 and 6.1.1.4'
P P 0.1023 0.0942 'International Tables Vol C Tables 4.2.6.8 and 6.1.1.4'
Ru Ru -1.2594 0.8363 'International Tables Vol C Tables 4.2.6.8 and 6.1.1.4'

loop_
_geom_angle_atom_site_label_1
_geom_angle_atom_site_label_2
_geom_angle_atom_site_label_3
_geom_angle
_geom_angle_site_symmetry_1
_geom_angle_site_symmetry_3
C51 Ru1 C12 89.27(9) . .
C51 Ru1 C13 96.65(9) . .
C12 Ru1 C13 36.86(8) . .
C51 Ru1 C11 116.85(9) . .
C12 Ru1 C11 36.44(9) . .
C13 Ru1 C11 61.12(9) . .
C51 Ru1 P2 88.18(7) . .
C12 Ru1 P2 126.68(6) . .
C13 Ru1 P2 162.30(6) . .
C11 Ru1 P2 101.52(6) . .
C51 Ru1 C14 131.55(9) . .
C12 Ru1 C14 60.53(8) . .
C13 Ru1 C14 36.46(9) . .
C11 Ru1 C14 60.18(8) . .
P2 Ru1 C14 139.99(6) . .
C51 Ru1 C10 149.84(9) . .
C12 Ru1 C10 60.60(8) . .
C13 Ru1 C10 60.58(9) . .
C11 Ru1 C10 36.44(8) . .
P2 Ru1 C10 108.19(6) . .
C14 Ru1 C10 35.51(8) . .
C51 Ru1 P1 88.82(7) . .
C12 Ru1 P1 150.80(6) . .
C13 Ru1 P1 114.64(6) . .
C11 Ru1 P1 153.98(6) . .
P2 Ru1 P1 82.38(2) . .
C14 Ru1 P1 100.35(6) . .
C10 Ru1 P1 117.74(6) . .
C3 P1 C24 108.43(11) . .
C3 P1 C21 104.85(11) . .
C24 P1 C21 100.30(12) . .
C3 P1 Ru1 107.34(8) . .
C24 P1 Ru1 115.19(8) . .
C21 P1 Ru1 119.87(8) . .
C2 P2 C41 103.60(11) . .
C2 P2 C31 105.27(10) . .
C41 P2 C31 98.35(11) . .
C2 P2 Ru1 107.55(8) . .
C41 P2 Ru1 121.98(8) . .
C31 P2 Ru1 118.18(8) . .
C51 N51 C52 125.1(2) . .
C51 N51 H5A 117(2) . .
C52 N51 H5A 118(2) . .
C2 C1 C7A 107.2(2) . .
C2 C1 H1 126.4 . .
C7A C1 H1 126.4 . .
C1 C2 C3 110.7(2) . .
C1 C2 P2 133.11(19) . .
C3 C2 P2 116.06(16) . .
C2 C3 C3A 106.5(2) . .
C2 C3 P1 117.59(16) . .
C3A C3 P1 135.83(18) . .
C4 C3A C3 133.9(2) . .
C4 C3A C7A 119.0(2) . .
C3 C3A C7A 107.1(2) . .
C5 C4 C3A 119.4(2) . .
C5 C4 H4 120.3 . .
C3A C4 H4 120.3 . .
C4 C5 C6 121.5(2) . .
C4 C5 H5 119.2 . .
C6 C5 H5 119.2 . .
C7 C6 C5 120.8(2) . .
C7 C6 H6 119.6 . .
C5 C6 H6 119.6 . .
C6 C7 C7A 120.0(2) . .
C6 C7 H7 120.0 . .
C7A C7 H7 120.0 . .
C7 C7A C1 132.2(2) . .
C7 C7A C3A 119.2(2) . .
C1 C7A C3A 108.54(19) . .
C14 C10 C11 107.5(2) . .
C14 C10 C15 126.2(2) . .
C11 C10 C15 125.2(2) . .
C14 C10 Ru1 71.85(13) . .
C11 C10 Ru1 69.95(12) . .
C15 C10 Ru1 132.85(17) . .
C12 C11 C10 108.0(2) . .
C12 C11 C16 124.6(2) . .
C10 C11 C16 125.9(2) . .
C12 C11 Ru1 70.81(13) . .
C10 C11 Ru1 73.61(13) . .
C16 C11 Ru1 132.45(16) . .
C11 C12 C13 108.6(2) . .
C11 C12 C17 125.0(2) . .
C13 C12 C17 125.8(2) . .
C11 C12 Ru1 72.76(13) . .
C13 C12 Ru1 72.14(12) . .
C17 C12 Ru1 128.31(16) . .
C12 C13 C14 107.1(2) . .
C12 C13 C18 125.0(2) . .
C14 C13 C18 126.4(2) . .
C12 C13 Ru1 71.00(12) . .
C14 C13 Ru1 73.61(13) . .
C18 C13 Ru1 131.61(17) . .
C10 C14 C13 108.8(2) . .
C10 C14 C19 124.8(2) . .
C13 C14 C19 125.4(2) . .
C10 C14 Ru1 72.65(13) . .
C13 C14 Ru1 69.93(12) . .
C19 C14 Ru1 132.27(17) . .
C10 C15 H15A 109.5 . .
C10 C15 H15B 109.5 . .
H15A C15 H15B 109.5 . .
C10 C15 H15C 109.5 . .
H15A C15 H15C 109.5 . .
H15B C15 H15C 109.5 . .
C11 C16 H16A 109.5 . .
C11 C16 H16B 109.5 . .
H16A C16 H16B 109.5 . .
C11 C16 H16C 109.5 . .
H16A C16 H16C 109.5 . .
H16B C16 H16C 109.5 . .
C12 C17 H17A 109.5 . .
C12 C17 H17B 109.5 . .
H17A C17 H17B 109.5 . .
C12 C17 H17C 109.5 . .
H17A C17 H17C 109.5 . .
H17B C17 H17C 109.5 . .
C13 C18 H18A 109.5 . .
C13 C18 H18B 109.5 . .
H18A C18 H18B 109.5 . .
C13 C18 H18C 109.5 . .
H18A C18 H18C 109.5 . .
H18B C18 H18C 109.5 . .
C14 C19 H19A 109.5 . .
C14 C19 H19B 109.5 . .
H19A C19 H19B 109.5 . .
C14 C19 H19C 109.5 . .
H19A C19 H19C 109.5 . .
H19B C19 H19C 109.5 . .
C23 C21 C22 110.2(2) . .
C23 C21 P1 114.07(19) . .
C22 C21 P1 112.29(18) . .
C23 C21 H21 106.6 . .
C22 C21 H21 106.6 . .
P1 C21 H21 106.6 . .
C21 C22 H22A 109.5 . .
C21 C22 H22B 109.5 . .
H22A C22 H22B 109.5 . .
C21 C22 H22C 109.5 . .
H22A C22 H22C 109.5 . .
H22B C22 H22C 109.5 . .
C21 C23 H23A 109.5 . .
C21 C23 H23B 109.5 . .
H23A C23 H23B 109.5 . .
C21 C23 H23C 109.5 . .
H23A C23 H23C 109.5 . .
H23B C23 H23C 109.5 . .
C25 C24 C26 109.0(2) . .
C25 C24 P1 111.66(17) . .
C26 C24 P1 114.74(18) . .
C25 C24 H24 107.0 . .
C26 C24 H24 107.0 . .
P1 C24 H24 107.0 . .
C24 C25 H25A 109.5 . .
C24 C25 H25B 109.5 . .
H25A C25 H25B 109.5 . .
C24 C25 H25C 109.5 . .
H25A C25 H25C 109.5 . .
H25B C25 H25C 109.5 . .
C24 C26 H26A 109.5 . .
C24 C26 H26B 109.5 . .
H26A C26 H26B 109.5 . .
C24 C26 H26C 109.5 . .
H26A C26 H26C 109.5 . .
H26B C26 H26C 109.5 . .
C32 C31 C36 118.4(2) . .
C32 C31 P2 120.98(18) . .
C36 C31 P2 120.55(18) . .
C31 C32 C33 120.6(2) . .
C31 C32 H32 119.7 . .
C33 C32 H32 119.7 . .
C34 C33 C32 120.1(2) . .
C34 C33 H33 119.9 . .
C32 C33 H33 119.9 . .
C35 C34 C33 119.8(2) . .
C35 C34 H34 120.1 . .
C33 C34 H34 120.1 . .
C34 C35 C36 120.3(2) . .
C34 C35 H35 119.8 . .
C36 C35 H35 119.8 . .
C35 C36 C31 120.7(2) . .
C35 C36 H36 119.7 . .
C31 C36 H36 119.7 . .
C46 C41 C42 118.1(2) . .
C46 C41 P2 122.28(19) . .
C42 C41 P2 119.54(18) . .
C43 C42 C41 121.1(2) . .
C43 C42 H42 119.5 . .
C41 C42 H42 119.5 . .
C44 C43 C42 120.0(3) . .
C44 C43 H43 120.0 . .
C42 C43 H43 120.0 . .
C43 C44 C45 119.8(3) . .
C43 C44 H44 120.1 . .
C45 C44 H44 120.1 . .
C44 C45 C46 120.3(3) . .
C44 C45 H45 119.9 . .
C46 C45 H45 119.9 . .
C41 C46 C45 120.6(3) . .
C41 C46 H46 119.7 . .
C45 C46 H46 119.7 . .
N51 C51 Ru1 137.08(19) . .
N51 C51 H51 111.5 . .
Ru1 C51 H51 111.5 . .
N51 C52 H52A 109.5 . .
N51 C52 H52B 109.5 . .
H52A C52 H52B 109.5 . .
N51 C52 H52C 109.5 . .
H52A C52 H52C 109.5 . .
H52B C52 H52C 109.5 . .
C62 C61 C66 120.7(4) . .
C62 C61 H61 119.6 . .
C66 C61 H61 119.6 . .
C61 C62 C63 120.0(4) . .
C61 C62 H62 120.0 . .
C63 C62 H62 120.0 . .
C62 C63 C64 118.4(4) . .
C62 C63 H63 120.8 . .
C64 C63 H63 120.8 . .
C65 C64 C63 120.2(4) . .
C65 C64 H64 119.9 . .
C63 C64 H64 119.9 . .
C66 C65 C64 120.3(4) . .
C66 C65 H65 119.9 . .
C64 C65 H65 119.9 . .
C65 C66 C61 120.3(4) . .
C65 C66 H66 119.8 . .
C61 C66 H66 119.8 . .
C76 C71 C72 119.2(4) . .
C76 C71 H71 120.4 . .
C72 C71 H71 120.4 . .
C73 C72 C71 120.5(4) . .
C73 C72 H72 119.8 . .
C71 C72 H72 119.8 . .
C72 C73 C74 119.9(3) . .
C72 C73 H73 120.0 . .
C74 C73 H73 120.0 . .
C75 C74 C73 119.4(4) . .
C75 C74 H74 120.3 . .
C73 C74 H74 120.3 . .
C76 C75 C74 121.1(4) . .
C76 C75 H75 119.5 . .
C74 C75 H75 119.5 . .
C75 C76 C71 119.8(4) . .
C75 C76 H76 120.1 . .
C71 C76 H76 120.1 . .
C82 C81 C83 119.5(3) . 2_755
C82 C81 H81 120.2 . .
C83 C81 H81 120.2 2_755 .
C83 C82 C81 119.6(3) . .
C83 C82 H82 120.2 . .
C81 C82 H82 120.2 . .
C82 C83 C81 120.8(3) . 2_755
C82 C83 H83 119.6 . .
C81 C83 H83 119.6 2_755 .

loop_
_geom_bond_atom_site_label_1
_geom_bond_atom_site_label_2
_geom_bond_distance
_geom_bond_site_symmetry_2
Ru1 C51 1.964(2) .
Ru1 C12 2.252(2) .
Ru1 C13 2.267(2) .
Ru1 C11 2.277(2) .
Ru1 P2 2.2899(6) .
Ru1 C14 2.315(2) .
Ru1 C10 2.326(2) .
Ru1 P1 2.3362(6) .
P1 C3 1.781(2) .
P1 C24 1.862(2) .
P1 C21 1.868(3) .
P2 C2 1.798(2) .
P2 C41 1.844(2) .
P2 C31 1.846(2) .
N51 C51 1.311(3) .
N51 C52 1.458(3) .
N51 H5A 0.86(3) .
C1 C2 1.400(3) .
C1 C7A 1.415(3) .
C1 H1 0.9500 .
C2 C3 1.424(3) .
C3 C3A 1.434(3) .
C3A C4 1.413(3) .
C3A C7A 1.450(3) .
C4 C5 1.380(3) .
C4 H4 0.9500 .
C5 C6 1.401(4) .
C5 H5 0.9500 .
C6 C7 1.372(4) .
C6 H6 0.9500 .
C7 C7A 1.412(3) .
C7 H7 0.9500 .
C10 C14 1.415(3) .
C10 C11 1.440(3) .
C10 C15 1.502(3) .
C11 C12 1.416(3) .
C11 C16 1.501(3) .
C12 C13 1.429(3) .
C12 C17 1.502(3) .
C13 C14 1.434(3) .
C13 C18 1.500(4) .
C14 C19 1.498(3) .
C15 H15A 0.9800 .
C15 H15B 0.9800 .
C15 H15C 0.9800 .
C16 H16A 0.9800 .
C16 H16B 0.9800 .
C16 H16C 0.9800 .
C17 H17A 0.9800 .
C17 H17B 0.9800 .
C17 H17C 0.9800 .
C18 H18A 0.9800 .
C18 H18B 0.9800 .
C18 H18C 0.9800 .
C19 H19A 0.9800 .
C19 H19B 0.9800 .
C19 H19C 0.9800 .
C21 C23 1.516(4) .
C21 C22 1.526(4) .
C21 H21 1.0000 .
C22 H22A 0.9800 .
C22 H22B 0.9800 .
C22 H22C 0.9800 .
C23 H23A 0.9800 .
C23 H23B 0.9800 .
C23 H23C 0.9800 .
C24 C25 1.522(4) .
C24 C26 1.530(3) .
C24 H24 1.0000 .
C25 H25A 0.9800 .
C25 H25B 0.9800 .
C25 H25C 0.9800 .
C26 H26A 0.9800 .
C26 H26B 0.9800 .
C26 H26C 0.9800 .
C31 C32 1.390(3) .
C31 C36 1.401(3) .
C32 C33 1.396(3) .
C32 H32 0.9500 .
C33 C34 1.386(4) .
C33 H33 0.9500 .
C34 C35 1.379(4) .
C34 H34 0.9500 .
C35 C36 1.388(3) .
C35 H35 0.9500 .
C36 H36 0.9500 .
C41 C46 1.389(3) .
C41 C42 1.391(3) .
C42 C43 1.386(4) .
C42 H42 0.9500 .
C43 C44 1.375(4) .
C43 H43 0.9500 .
C44 C45 1.379(5) .
C44 H44 0.9500 .
C45 C46 1.390(4) .
C45 H45 0.9500 .
C46 H46 0.9500 .
C51 H51 0.9500 .
C52 H52A 0.9800 .
C52 H52B 0.9800 .
C52 H52C 0.9800 .
C61 C62 1.355(7) .
C61 C66 1.364(6) .
C61 H61 0.9500 .
C62 C63 1.376(7) .
C62 H62 0.9500 .
C63 C64 1.401(8) .
C63 H63 0.9500 .
C64 C65 1.353(7) .
C64 H64 0.9500 .
C65 C66 1.350(5) .
C65 H65 0.9500 .
C66 H66 0.9500 .
C71 C76 1.373(6) .
C71 C72 1.385(6) .
C71 H71 0.9500 .
C72 C73 1.364(6) .
C72 H72 0.9500 .
C73 C74 1.372(5) .
C73 H73 0.9500 .
C74 C75 1.372(5) .
C74 H74 0.9500 .
C75 C76 1.360(6) .
C75 H75 0.9500 .
C76 H76 0.9500 .
C81 C82 1.376(5) .
C81 C83 1.376(5) 2_755
C81 H81 0.9500 .
C82 C83 1.370(5) .
C82 H82 0.9500 .
C83 C81 1.376(5) 2_755
C83 H83 0.9500 .

loop_
_geom_torsion_atom_site_label_1
_geom_torsion_atom_site_label_2
_geom_torsion_atom_site_label_3
_geom_torsion_atom_site_label_4
_geom_torsion
_geom_torsion_site_symmetry_1
_geom_torsion_site_symmetry_4
C51 Ru1 P1 C3 65.24(11) . .
C12 Ru1 P1 C3 151.63(14) . .
C13 Ru1 P1 C3 162.01(10) . .
C11 Ru1 P1 C3 -123.75(16) . .
P2 Ru1 P1 C3 -23.08(8) . .
C14 Ru1 P1 C3 -162.64(10) . .
C10 Ru1 P1 C3 -129.67(11) . .
C51 Ru1 P1 C24 -173.91(11) . .
C12 Ru1 P1 C24 -87.51(16) . .
C13 Ru1 P1 C24 -77.13(12) . .
C11 Ru1 P1 C24 -2.90(18) . .
P2 Ru1 P1 C24 97.77(9) . .
C14 Ru1 P1 C24 -41.79(11) . .
C10 Ru1 P1 C24 -8.81(12) . .
C51 Ru1 P1 C21 -54.03(12) . .
C12 Ru1 P1 C21 32.36(16) . .
C13 Ru1 P1 C21 42.74(12) . .
C11 Ru1 P1 C21 116.98(17) . .
P2 Ru1 P1 C21 -142.36(10) . .
C14 Ru1 P1 C21 78.08(12) . .
C10 Ru1 P1 C21 111.06(12) . .
C51 Ru1 P2 C2 -62.66(10) . .
C12 Ru1 P2 C2 -150.39(11) . .
C13 Ru1 P2 C2 -169.0(2) . .
C11 Ru1 P2 C2 -179.71(10) . .
C14 Ru1 P2 C2 123.43(12) . .
C10 Ru1 P2 C2 143.16(10) . .
P1 Ru1 P2 C2 26.39(8) . .
C51 Ru1 P2 C41 178.12(11) . .
C12 Ru1 P2 C41 90.39(12) . .
C13 Ru1 P2 C41 71.8(2) . .
C11 Ru1 P2 C41 61.08(11) . .
C14 Ru1 P2 C41 4.21(13) . .
C10 Ru1 P2 C41 23.95(11) . .
P1 Ru1 P2 C41 -92.82(9) . .
C51 Ru1 P2 C31 56.20(11) . .
C12 Ru1 P2 C31 -31.53(11) . .
C13 Ru1 P2 C31 -50.2(2) . .
C11 Ru1 P2 C31 -60.84(10) . .
C14 Ru1 P2 C31 -117.71(12) . .
C10 Ru1 P2 C31 -97.97(10) . .
P1 Ru1 P2 C31 145.26(8) . .
C7A C1 C2 C3 -0.3(3) . .
C7A C1 C2 P2 174.60(19) . .
C41 P2 C2 C1 -71.0(3) . .
C31 P2 C2 C1 31.8(3) . .
Ru1 P2 C2 C1 158.6(2) . .
C41 P2 C2 C3 103.74(19) . .
C31 P2 C2 C3 -153.50(18) . .
Ru1 P2 C2 C3 -26.65(19) . .
C1 C2 C3 C3A 0.2(3) . .
P2 C2 C3 C3A -175.66(16) . .
C1 C2 C3 P1 -176.57(17) . .
P2 C2 C3 P1 7.5(3) . .
C24 P1 C3 C2 -110.37(19) . .
C21 P1 C3 C2 143.17(19) . .
Ru1 P1 C3 C2 14.7(2) . .
C24 P1 C3 C3A 74.1(3) . .
C21 P1 C3 C3A -32.4(3) . .
Ru1 P1 C3 C3A -160.9(2) . .
C2 C3 C3A C4 179.1(3) . .
P1 C3 C3A C4 -5.0(5) . .
C2 C3 C3A C7A 0.0(3) . .
P1 C3 C3A C7A 175.9(2) . .
C3 C3A C4 C5 -177.4(3) . .
C7A C3A C4 C5 1.7(4) . .
C3A C4 C5 C6 -0.3(4) . .
C4 C5 C6 C7 -1.7(4) . .
C5 C6 C7 C7A 2.2(4) . .
C6 C7 C7A C1 177.1(3) . .
C6 C7 C7A C3A -0.8(4) . .
C2 C1 C7A C7 -177.8(3) . .
C2 C1 C7A C3A 0.3(3) . .
C4 C3A C7A C7 -1.1(3) . .
C3 C3A C7A C7 178.2(2) . .
C4 C3A C7A C1 -179.5(2) . .
C3 C3A C7A C1 -0.2(3) . .
C51 Ru1 C10 C14 82.0(2) . .
C12 Ru1 C10 C14 79.50(15) . .
C13 Ru1 C10 C14 36.94(14) . .
C11 Ru1 C10 C14 117.2(2) . .
P2 Ru1 C10 C14 -158.05(12) . .
P1 Ru1 C10 C14 -67.19(14) . .
C51 Ru1 C10 C11 -35.2(3) . .
C12 Ru1 C10 C11 -37.68(14) . .
C13 Ru1 C10 C11 -80.24(15) . .
P2 Ru1 C10 C11 84.77(14) . .
C14 Ru1 C10 C11 -117.2(2) . .
P1 Ru1 C10 C11 175.63(12) . .
C51 Ru1 C10 C15 -155.0(2) . .
C12 Ru1 C10 C15 -157.5(3) . .
C13 Ru1 C10 C15 159.9(3) . .
C11 Ru1 C10 C15 -119.8(3) . .
P2 Ru1 C10 C15 -35.1(2) . .
C14 Ru1 C10 C15 123.0(3) . .
P1 Ru1 C10 C15 55.8(3) . .
C14 C10 C11 C12 0.5(2) . .
C15 C10 C11 C12 -168.2(2) . .
Ru1 C10 C11 C12 62.89(15) . .
C14 C10 C11 C16 166.6(2) . .
C15 C10 C11 C16 -2.0(4) . .
Ru1 C10 C11 C16 -131.0(2) . .
C14 C10 C11 Ru1 -62.42(15) . .
C15 C10 C11 Ru1 128.9(2) . .
C51 Ru1 C11 C12 44.78(17) . .
C13 Ru1 C11 C12 -37.69(14) . .
P2 Ru1 C11 C12 138.62(13) . .
C14 Ru1 C11 C12 -79.74(15) . .
C10 Ru1 C11 C12 -116.3(2) . .
P1 Ru1 C11 C12 -125.13(15) . .
C51 Ru1 C11 C10 161.08(14) . .
C12 Ru1 C11 C10 116.3(2) . .
C13 Ru1 C11 C10 78.60(15) . .
P2 Ru1 C11 C10 -105.09(13) . .
C14 Ru1 C11 C10 36.55(14) . .
P1 Ru1 C11 C10 -8.8(2) . .
C51 Ru1 C11 C16 -75.0(3) . .
C12 Ru1 C11 C16 -119.7(3) . .
C13 Ru1 C11 C16 -157.4(3) . .
P2 Ru1 C11 C16 18.9(2) . .
C14 Ru1 C11 C16 160.5(3) . .
C10 Ru1 C11 C16 124.0(3) . .
P1 Ru1 C11 C16 115.1(2) . .
C10 C11 C12 C13 -1.0(2) . .
C16 C11 C12 C13 -167.4(2) . .
Ru1 C11 C12 C13 63.68(15) . .
C10 C11 C12 C17 170.2(2) . .
C16 C11 C12 C17 3.8(4) . .
Ru1 C11 C12 C17 -125.1(2) . .
C10 C11 C12 Ru1 -64.72(15) . .
C16 C11 C12 Ru1 128.9(2) . .
C51 Ru1 C12 C11 -141.06(15) . .
C13 Ru1 C12 C11 116.8(2) . .
P2 Ru1 C12 C11 -53.87(15) . .
C14 Ru1 C12 C11 78.67(15) . .
C10 Ru1 C12 C11 37.68(13) . .
P1 Ru1 C12 C11 132.67(13) . .
C51 Ru1 C12 C13 102.12(15) . .
C11 Ru1 C12 C13 -116.8(2) . .
P2 Ru1 C12 C13 -170.69(11) . .
C14 Ru1 C12 C13 -38.15(14) . .
C10 Ru1 C12 C13 -79.14(15) . .
P1 Ru1 C12 C13 15.8(2) . .
C51 Ru1 C12 C17 -19.7(2) . .
C13 Ru1 C12 C17 -121.9(3) . .
C11 Ru1 C12 C17 121.3(3) . .
P2 Ru1 C12 C17 67.4(2) . .
C14 Ru1 C12 C17 -160.0(3) . .
C10 Ru1 C12 C17 159.0(3) . .
P1 Ru1 C12 C17 -106.0(2) . .
C11 C12 C13 C14 1.2(2) . .
C17 C12 C13 C14 -169.9(2) . .
Ru1 C12 C13 C14 65.28(15) . .
C11 C12 C13 C18 167.9(2) . .
C17 C12 C13 C18 -3.3(4) . .
Ru1 C12 C13 C18 -128.0(2) . .
C11 C12 C13 Ru1 -64.07(15) . .
C17 C12 C13 Ru1 124.8(2) . .
C51 Ru1 C13 C12 -79.81(15) . .
C11 Ru1 C13 C12 37.25(13) . .
P2 Ru1 C13 C12 25.3(3) . .
C14 Ru1 C13 C12 115.2(2) . .
C10 Ru1 C13 C12 79.20(15) . .
P1 Ru1 C13 C12 -171.57(12) . .
C51 Ru1 C13 C14 165.02(14) . .
C12 Ru1 C13 C14 -115.2(2) . .
C11 Ru1 C13 C14 -77.92(15) . .
P2 Ru1 C13 C14 -89.9(2) . .
C10 Ru1 C13 C14 -35.97(13) . .
P1 Ru1 C13 C14 73.26(14) . .
C51 Ru1 C13 C18 40.5(3) . .
C12 Ru1 C13 C18 120.3(3) . .
C11 Ru1 C13 C18 157.6(3) . .
P2 Ru1 C13 C18 145.6(2) . .
C14 Ru1 C13 C18 -124.5(3) . .
C10 Ru1 C13 C18 -160.5(3) . .
P1 Ru1 C13 C18 -51.3(3) . .
C11 C10 C14 C13 0.3(2) . .
C15 C10 C14 C13 168.8(2) . .
Ru1 C10 C14 C13 -60.92(15) . .
C11 C10 C14 C19 -168.9(2) . .
C15 C10 C14 C19 -0.4(4) . .
Ru1 C10 C14 C19 129.9(2) . .
C11 C10 C14 Ru1 61.20(15) . .
C15 C10 C14 Ru1 -130.3(2) . .
C12 C13 C14 C10 -0.9(2) . .
C18 C13 C14 C10 -167.3(2) . .
Ru1 C13 C14 C10 62.63(16) . .
C12 C13 C14 C19 168.2(2) . .
C18 C13 C14 C19 1.8(4) . .
Ru1 C13 C14 C19 -128.2(2) . .
C12 C13 C14 Ru1 -63.55(15) . .
C18 C13 C14 Ru1 130.0(2) . .
C51 Ru1 C14 C10 -138.33(15) . .
C12 Ru1 C14 C10 -79.69(15) . .
C13 Ru1 C14 C10 -118.3(2) . .
C11 Ru1 C14 C10 -37.52(13) . .
P2 Ru1 C14 C10 33.52(18) . .
P1 Ru1 C14 C10 123.97(13) . .
C51 Ru1 C14 C13 -20.07(19) . .
C12 Ru1 C14 C13 38.58(14) . .
C11 Ru1 C14 C13 80.74(15) . .
P2 Ru1 C14 C13 151.78(11) . .
C10 Ru1 C14 C13 118.3(2) . .
P1 Ru1 C14 C13 -117.77(13) . .
C51 Ru1 C14 C19 100.0(3) . .
C12 Ru1 C14 C19 158.7(3) . .
C13 Ru1 C14 C19 120.1(3) . .
C11 Ru1 C14 C19 -159.1(3) . .
P2 Ru1 C14 C19 -88.1(3) . .
C10 Ru1 C14 C19 -121.6(3) . .
P1 Ru1 C14 C19 2.3(3) . .
C3 P1 C21 C23 -57.6(2) . .
C24 P1 C21 C23 -170.0(2) . .
Ru1 P1 C21 C23 62.9(2) . .
C3 P1 C21 C22 176.0(2) . .
C24 P1 C21 C22 63.7(2) . .
Ru1 P1 C21 C22 -63.5(2) . .
C3 P1 C24 C25 72.5(2) . .
C21 P1 C24 C25 -177.96(19) . .
Ru1 P1 C24 C25 -47.8(2) . .
C3 P1 C24 C26 -52.1(2) . .
C21 P1 C24 C26 57.4(2) . .
Ru1 P1 C24 C26 -172.40(19) . .
C2 P2 C31 C32 114.7(2) . .
C41 P2 C31 C32 -138.7(2) . .
Ru1 P2 C31 C32 -5.4(2) . .
C2 P2 C31 C36 -63.7(2) . .
C41 P2 C31 C36 43.0(2) . .
Ru1 P2 C31 C36 176.27(16) . .
C36 C31 C32 C33 0.3(4) . .
P2 C31 C32 C33 -178.1(2) . .
C31 C32 C33 C34 0.7(4) . .
C32 C33 C34 C35 -0.8(4) . .
C33 C34 C35 C36 -0.1(4) . .
C34 C35 C36 C31 1.0(4) . .
C32 C31 C36 C35 -1.1(4) . .
P2 C31 C36 C35 177.27(19) . .
C2 P2 C41 C46 -4.0(2) . .
C31 P2 C41 C46 -112.1(2) . .
Ru1 P2 C41 C46 117.1(2) . .
C2 P2 C41 C42 173.8(2) . .
C31 P2 C41 C42 65.7(2) . .
Ru1 P2 C41 C42 -65.1(2) . .
C46 C41 C42 C43 -1.2(4) . .
P2 C41 C42 C43 -179.1(2) . .
C41 C42 C43 C44 0.8(4) . .
C42 C43 C44 C45 0.3(5) . .
C43 C44 C45 C46 -0.8(5) . .
C42 C41 C46 C45 0.7(4) . .
P2 C41 C46 C45 178.5(2) . .
C44 C45 C46 C41 0.3(5) . .
C52 N51 C51 Ru1 -175.8(2) . .
C12 Ru1 C51 N51 151.8(3) . .
C13 Ru1 C51 N51 -172.0(3) . .
C11 Ru1 C51 N51 127.1(3) . .
P2 Ru1 C51 N51 25.1(3) . .
C14 Ru1 C51 N51 -160.2(2) . .
C10 Ru1 C51 N51 149.6(2) . .
P1 Ru1 C51 N51 -57.3(3) . .
C66 C61 C62 C63 0.5(7) . .
C61 C62 C63 C64 0.1(7) . .
C62 C63 C64 C65 -0.9(8) . .
C63 C64 C65 C66 1.0(8) . .
C64 C65 C66 C61 -0.4(7) . .
C62 C61 C66 C65 -0.4(7) . .
C76 C71 C72 C73 -1.0(6) . .
C71 C72 C73 C74 1.0(6) . .
C72 C73 C74 C75 0.0(6) . .
C73 C74 C75 C76 -1.0(6) . .
C74 C75 C76 C71 0.9(6) . .
C72 C71 C76 C75 0.0(6) . .
C83 C81 C82 C83 -0.4(5) 2_755 .
C81 C82 C83 C81 0.4(5) . 2_755
